data_7040907
loop_
_publ_author_name
'Kobayashi, Atsushi'
'Oizumi, Shiori'
'Shigeta, Yasuhiro'
'Yoshida, Masaki'
'Kato, Masako'

_publ_section_title
;
 Proton-switchable vapochromic behaviour of a
 platinum(ii)-carboxy-terpyridine complex.
;
_journal_issue 43
_journal_name_full 'Dalton transactions (Cambridge, England : 2003)'
_journal_page_first 17485
_journal_page_last 17494
_journal_paper_doi 10.1039/c6dt03189g
_journal_volume 45
_journal_year 2016
_chemical_formula_moiety 'C16 H17 Cl N3 O5.5 Pt'
_chemical_formula_sum 'C16 H17 Cl N3 O5.5 Pt'
_chemical_formula_weight 569.87
_space_group_crystal_system monoclinic
_space_group_IT_number 14
_space_group_name_Hall '-P 2yab'
_space_group_name_H-M_alt 'P 1 21/a 1'
_symmetry_space_group_name_Hall '-P 2yab'
_symmetry_space_group_name_H-M 'P 1 21/a 1'
_atom_sites_solution_hydrogens geom
_atom_sites_solution_primary direct
_atom_sites_solution_secondary difmap
_audit_update_record
;
2016-09-03 deposited with the CCDC.
2016-10-05 downloaded from the CCDC.
;
_cell_angle_alpha 90.0000
_cell_angle_beta 100.119(10)
_cell_angle_gamma 90.0000
_cell_formula_units_Z 4
_cell_length_a 6.925(5)
_cell_length_b 17.917(13)
_cell_length_c 14.788(11)
_cell_measurement_reflns_used 3393
_cell_measurement_temperature 173
_cell_measurement_theta_max 25.78
_cell_measurement_theta_min 1.75
_cell_volume 1806(2)
_computing_cell_refinement CrystalClear
_computing_data_collection 'CrystalClear (Rigaku/MSC Inc., 2005)'
_computing_data_reduction CrystalClear
_computing_molecular_graphics 'CrystalStructure 4.1'
_computing_publication_material 'CrystalStructure 4.1 (Rigaku, 2014)'
_computing_structure_refinement 'SHELXL2013 (Sheldrick, 2008)'
_computing_structure_solution 'SIR2011 (Burla, et al., 2012)'
_diffrn_ambient_temperature 173
_diffrn_detector_area_resol_mean 7.314
_diffrn_measured_fraction_theta_full 0.994
_diffrn_measured_fraction_theta_max 0.988
_diffrn_measurement_device_type 'Rigaku Mercury70'
_diffrn_measurement_method \w
_diffrn_radiation_type synchrotron
_diffrn_radiation_wavelength 0.68900
_diffrn_reflns_av_R_equivalents 0.0984
_diffrn_reflns_Laue_measured_fraction_full 0.994
_diffrn_reflns_Laue_measured_fraction_max 0.988
_diffrn_reflns_limit_h_max 8
_diffrn_reflns_limit_h_min -8
_diffrn_reflns_limit_k_max 22
_diffrn_reflns_limit_k_min -22
_diffrn_reflns_limit_l_max 18
_diffrn_reflns_limit_l_min -18
_diffrn_reflns_number 16104
_diffrn_reflns_point_group_measured_fraction_full 0.994
_diffrn_reflns_point_group_measured_fraction_max 0.988
_diffrn_reflns_theta_full 24.419
_diffrn_reflns_theta_max 25.837
_diffrn_reflns_theta_min 2.204
_diffrn_standards_number 0
_exptl_absorpt_coefficient_mu 0.000
_exptl_absorpt_correction_T_max 1.000
_exptl_absorpt_correction_T_min 0.462
_exptl_absorpt_correction_type multi-scan
_exptl_absorpt_process_details 'REQAB (Rigaku, 1998)'
_exptl_crystal_colour orange
_exptl_crystal_density_diffrn 2.095
_exptl_crystal_density_method 'not measured'
_exptl_crystal_description platelet
_exptl_crystal_F_000 1092.00
_exptl_crystal_preparation ', Luminescent'
_exptl_crystal_size_max 0.075
_exptl_crystal_size_mid 0.020
_exptl_crystal_size_min 0.010
_refine_diff_density_max 2.67
_refine_diff_density_min -3.19
_refine_ls_extinction_method none
_refine_ls_goodness_of_fit_ref 1.030
_refine_ls_hydrogen_treatment constr
_refine_ls_number_parameters 253
_refine_ls_number_reflns 3789
_refine_ls_number_restraints 0
_refine_ls_R_factor_all 0.0711
_refine_ls_R_factor_gt 0.0530
_refine_ls_shift/su_max 0.000
_refine_ls_structure_factor_coef Fsqd
_refine_ls_weighting_details 'w = 1/[\s^2^(Fo^2^)+(0.0752P)^2^+0.0000P] where P=(Fo^2^+2Fc^2^)/3'
_refine_ls_weighting_scheme calc
_refine_ls_wR_factor_gt 0.1254
_refine_ls_wR_factor_ref 0.1385
_reflns_number_gt 2949
_reflns_number_total 3789
_reflns_threshold_expression F^2^>2.0\s(F^2^)
_cod_data_source_file c6dt03189g2.cif
_cod_data_source_block 1_3-5H2O
_cod_depositor_comments 'Adding full bibliography for 7040907--7040908.cif.'
_cod_database_code 7040907
_shelxl_res_file
;
TITL 150806oizumi-r
CELL  0.68900 6.92530 17.91690 14.78830 90.00000 100.11930 90.00000
ZERR  4 0.00490 0.01250 0.01090 0.00000 0.01020 0.00000
LATT 1
SYMM .50-X, .50+Y,    -Z
SFAC C H CL N O PT
UNIT 64 68 4 12 22 4
L.S. 50
FMAP 2
PLAN -25
WPDB -2
HTAB
BOND $H
CONF
LIST 4
TEMP -99.8
ACTA
SIZE 0.075 0.020 0.010
WGHT    0.075200
FVAR       0.38232
PT1   6    0.778151    0.267307    0.379010    11.00000    0.02049    0.01916 =
         0.02264   -0.00111    0.00272    0.00033
CL1   3    0.768706    0.390453    0.425208    11.00000    0.03885    0.02219 =
         0.03694   -0.00539    0.00619    0.00299
O1    5    0.857981   -0.071859    0.177680    11.00000    0.06489    0.03635 =
         0.06046   -0.01342    0.03493    0.00610
O2    5    0.694254   -0.107652    0.287530    11.00000    0.05473    0.02794 =
         0.04221    0.00198    0.00678   -0.00742
O3    5    0.520840    0.498677    0.044197    10.50000    0.09228    0.04692 =
         0.10744   -0.04612    0.07332   -0.01811
O4    5    0.864021    0.554614    0.015777    11.00000    0.06594    0.03924 =
         0.05438   -0.00379    0.01323   -0.00279
O5    5    0.536959   -0.313910    0.106934    11.00000    0.04429    0.02583 =
         0.04750    0.00785    0.01037   -0.00193
O6    5    0.943215   -0.326675    0.143733    11.00000    0.04165    0.02741 =
         0.03398    0.00238    0.00277    0.00671
O7    5    0.342628   -0.264607    0.141276    10.35000    0.02350    0.09473 =
         0.07322   -0.02900    0.01186   -0.02929
N1    4    0.792285    0.286173    0.244803    11.00000    0.02553    0.02730 =
         0.02100   -0.00234    0.00069    0.00581
N2    4    0.781422    0.163900    0.339520    11.00000    0.01497    0.02994 =
         0.02433   -0.00082   -0.00060    0.00400
N3    4    0.767290    0.216607    0.500253    11.00000    0.02238    0.02648 =
         0.02049   -0.00198   -0.00260   -0.00087
C1    1    0.795428    0.351166    0.202274    11.00000    0.02366    0.02430 =
         0.03365    0.00634    0.00427   -0.00165
AFIX  43
H1    2    0.789073    0.395997    0.235927    11.00000   -1.20000
AFIX   0
C2    1    0.807970    0.355344    0.108338    11.00000    0.03707    0.04100 =
         0.02724    0.01205    0.01083    0.00107
AFIX  43
H2    2    0.806207    0.402478    0.078781    11.00000   -1.20000
AFIX   0
C3    1    0.822522    0.291926    0.060527    11.00000    0.02827    0.04962 =
         0.02373    0.00440    0.00307    0.00096
AFIX  43
H3    2    0.834161    0.294504   -0.002455    11.00000   -1.20000
AFIX   0
C4    1    0.820451    0.221475    0.104225    11.00000    0.02670    0.03513 =
         0.02367    0.00212    0.00297   -0.00156
AFIX  43
H4    2    0.829953    0.176308    0.071646    11.00000   -1.20000
AFIX   0
C5    1    0.804101    0.221151    0.195856    11.00000    0.02050    0.02904 =
         0.02445   -0.00316    0.00810    0.00166
C6    1    0.795959    0.151779    0.250464    11.00000    0.02025    0.02366 =
         0.01953   -0.00206   -0.00477   -0.00342
C7    1    0.798979    0.078442    0.219435    11.00000    0.02463    0.02523 =
         0.03465   -0.00602    0.00634    0.00382
AFIX  43
H5    2    0.811727    0.067709    0.157849    11.00000   -1.20000
AFIX   0
C8    1    0.782630    0.021077    0.281902    11.00000    0.03139    0.01895 =
         0.02967   -0.00710    0.01112   -0.00403
C9    1    0.767924    0.035700    0.372558    11.00000    0.02022    0.02804 =
         0.02559   -0.00089    0.00738   -0.00147
AFIX  43
H6    2    0.756632   -0.003541    0.414516    11.00000   -1.20000
AFIX   0
C10   1    0.770417    0.111591    0.400120    11.00000    0.01199    0.04275 =
         0.01968   -0.00931   -0.00039    0.00015
C11   1    0.766864    0.140205    0.494524    11.00000    0.02765    0.02934 =
         0.02727    0.00361    0.00544    0.00637
C12   1    0.756389    0.096866    0.570068    11.00000    0.03627    0.03125 =
         0.03710    0.00908    0.00828    0.00600
AFIX  43
H7    2    0.757867    0.044006    0.565205    11.00000   -1.20000
AFIX   0
C13   1    0.743834    0.129697    0.652293    11.00000    0.04920    0.03665 =
         0.02247    0.00177    0.01025   -0.00301
AFIX  43
H8    2    0.733528    0.100030    0.704475    11.00000   -1.20000
AFIX   0
C14   1    0.746355    0.206685    0.658385    11.00000    0.03935    0.04314 =
         0.01962   -0.00332    0.00675   -0.00327
AFIX  43
H9    2    0.737949    0.230644    0.714870    11.00000   -1.20000
AFIX   0
C15   1    0.761321    0.248558    0.580942    11.00000    0.02956    0.03125 =
         0.02429   -0.00247    0.00724   -0.00305
AFIX  43
H10   2    0.767464    0.301414    0.585673    11.00000   -1.20000
AFIX   0
C16   1    0.780892   -0.061044    0.246633    11.00000    0.04665    0.01836 =
         0.03116   -0.00020    0.00547    0.00267
HKLF 4
 
REM  150806oizumi-r
REM R1 =  0.0530 for    2949 Fo > 4sig(Fo)  and  0.0711 for all    3789 data
REM    253 parameters refined using      0 restraints
 
END  
     
WGHT      0.0752      0.0000 

REM Instructions for potential hydrogen bonds
HTAB C1 Cl1
HTAB C2 O3
EQIV $1 -x+3/2, y-1/2, -z
HTAB C7 O4_$1
EQIV $2 -x+3/2, y-1/2, -z+1
HTAB C12 Cl1_$2
EQIV $3 -x+1, -y, -z+1
HTAB C14 O7_$3
HTAB C15 Cl1
EQIV $4 -x+3/2, y+1/2, -z+1
HTAB C15 O2_$4

REM Highest difference peak  2.668,  deepest hole -3.191,  1-sigma level  0.289
Q1    1   0.7787  0.1945  0.3790  11.00000  0.05    2.67
Q2    1   0.6069  0.2662  0.3324  11.00000  0.05    2.26
Q3    1   0.7196  0.5097  0.1829  11.00000  0.05    2.15
Q4    1   0.9444  0.2642  0.4226  11.00000  0.05    1.50
Q5    1   0.8021  0.3872  0.3438  11.00000  0.05    1.49
Q6    1   0.9709  0.2702  0.3635  11.00000  0.05    1.17
Q7    1   0.7144  0.2658  0.4413  11.00000  0.05    1.16
Q8    1   0.7478  0.2707  0.2923  11.00000  0.05    1.08
Q9    1   0.4763 -0.3218  0.1438  11.00000  0.05    1.06
Q10   1   1.0073  0.3098  0.3413  11.00000  0.05    1.01
Q11   1   0.5003  0.2373  0.2406  11.00000  0.05    0.99
Q12   1   0.4729 -0.1602  0.1400  11.00000  0.05    0.98
Q13   1   1.1037  0.2939  0.4780  11.00000  0.05    0.98
Q14   1   0.4926 -0.2279  0.1433  11.00000  0.05    0.96
Q15   1   0.8588  0.2695  0.4714  11.00000  0.05    0.95
Q16   1   1.1027  0.2632  0.4678  11.00000  0.05    0.92
Q17   1   0.5070 -0.2028  0.0968  11.00000  0.05    0.88
Q18   1   1.0039  0.4909  0.1938  11.00000  0.05    0.81
Q19   1   0.9522 -0.0089  0.4328  11.00000  0.05    0.78
Q20   1   0.4523  0.2788  0.2826  11.00000  0.05    0.78
Q21   1   0.5297 -0.1438  0.2045  11.00000  0.05    0.77
Q22   1   0.5949  0.0681  0.6796  11.00000  0.05    0.77
Q23   1   0.4336  0.4814  0.0479  11.00000  0.05    0.76
Q24   1   1.0329  0.3077  0.4319  11.00000  0.05    0.76
Q25   1   0.7364  0.2109  0.4520  11.00000  0.05    0.75
;

loop_
_space_group_symop_operation_xyz
+X,+Y,+Z
1/2-X,1/2+Y,-Z
-X,-Y,-Z
1/2+X,1/2-Y,+Z

loop_
_atom_site_label
_atom_site_type_symbol
_atom_site_fract_x
_atom_site_fract_y
_atom_site_fract_z
_atom_site_U_iso_or_equiv
_atom_site_adp_type
_atom_site_occupancy
_atom_site_site_symmetry_multiplicity
_atom_site_calc_flag
_atom_site_refinement_flags
Pt1 Pt 0.77815(5) 0.26731(2) 0.37901(2) 0.02089(15) Uani 1 4 d .
Cl1 Cl 0.7687(4) 0.39045(13) 0.42521(18) 0.0327(6) Uani 1 4 d .
O1 O 0.8580(13) -0.0719(4) 0.1777(6) 0.051(2) Uani 1 4 d .
O2 O 0.6943(12) -0.1077(4) 0.2875(5) 0.0418(19) Uani 1 4 d .
O3 O 0.521(3) 0.4987(10) 0.0442(14) 0.075(8) Uani 0.5 4 d .
O4 O 0.8640(14) 0.5546(5) 0.0158(6) 0.053(2) Uani 1 4 d .
O5 O 0.5370(12) -0.3139(4) 0.1069(6) 0.0389(18) Uani 1 4 d .
O6 O 0.9432(11) -0.3267(4) 0.1437(5) 0.0348(17) Uani 1 4 d .
O7 O 0.343(4) -0.2646(17) 0.141(2) 0.063(9) Uani 0.35 4 d .
N1 N 0.7923(12) 0.2862(4) 0.2448(5) 0.0250(17) Uani 1 4 d .
N2 N 0.7814(11) 0.1639(4) 0.3395(6) 0.0236(16) Uani 1 4 d .
N3 N 0.7673(12) 0.2166(4) 0.5002(6) 0.0239(17) Uani 1 4 d .
C1 C 0.7954(14) 0.3512(5) 0.2023(7) 0.027(2) Uani 1 4 d .
C2 C 0.8080(16) 0.3553(6) 0.1083(7) 0.034(2) Uani 1 4 d .
C3 C 0.8225(16) 0.2919(7) 0.0605(7) 0.034(2) Uani 1 4 d .
C4 C 0.8205(15) 0.2215(6) 0.1042(7) 0.029(2) Uani 1 4 d .
C5 C 0.8041(14) 0.2212(5) 0.1959(7) 0.024(2) Uani 1 4 d .
C6 C 0.7960(14) 0.1518(5) 0.2505(6) 0.0221(19) Uani 1 4 d .
C7 C 0.7990(14) 0.0784(5) 0.2194(7) 0.028(2) Uani 1 4 d .
C8 C 0.7826(15) 0.0211(5) 0.2819(7) 0.026(2) Uani 1 4 d .
C9 C 0.7679(13) 0.0357(5) 0.3726(6) 0.024(2) Uani 1 4 d .
C10 C 0.7704(13) 0.1116(6) 0.4001(6) 0.025(2) Uani 1 4 d .
C11 C 0.7669(15) 0.1402(6) 0.4945(7) 0.028(2) Uani 1 4 d .
C12 C 0.7564(16) 0.0969(6) 0.5701(8) 0.035(2) Uani 1 4 d .
C13 C 0.7438(17) 0.1297(6) 0.6523(7) 0.036(3) Uani 1 4 d .
C14 C 0.7463(16) 0.2067(6) 0.6584(7) 0.034(2) Uani 1 4 d .
C15 C 0.7613(16) 0.2486(6) 0.5809(7) 0.028(2) Uani 1 4 d .
C16 C 0.7809(17) -0.0610(5) 0.2466(7) 0.032(2) Uani 1 4 d .
H1 H 0.78907 0.396 0.23593 0.0328 Uiso 1 4 calc R
H2 H 0.80621 0.40248 0.07878 0.0414 Uiso 1 4 calc R
H3 H 0.83416 0.2945 -0.00245 0.0409 Uiso 1 4 calc R
H4 H 0.82995 0.17631 0.07165 0.0344 Uiso 1 4 calc R
H5 H 0.81173 0.06771 0.15785 0.0336 Uiso 1 4 calc R
H6 H 0.75663 -0.00354 0.41452 0.0290 Uiso 1 4 calc R
H7 H 0.75787 0.04401 0.5652 0.0416 Uiso 1 4 calc R
H8 H 0.73353 0.10003 0.70448 0.0427 Uiso 1 4 calc R
H9 H 0.73795 0.23064 0.71487 0.0406 Uiso 1 4 calc R
H10 H 0.76746 0.30141 0.58567 0.0337 Uiso 1 4 calc R

loop_
_atom_site_aniso_label
_atom_site_aniso_U_11
_atom_site_aniso_U_22
_atom_site_aniso_U_33
_atom_site_aniso_U_12
_atom_site_aniso_U_13
_atom_site_aniso_U_23
Pt1 0.0205(2) 0.0192(2) 0.0226(2) 0.00033(13) 0.00272(15) -0.00111(14)
Cl1 0.0389(14) 0.0222(11) 0.0369(14) 0.0030(10) 0.0062(12) -0.0054(10)
O1 0.065(6) 0.036(4) 0.060(6) 0.006(4) 0.035(5) -0.013(4)
O2 0.055(5) 0.028(4) 0.042(5) -0.007(4) 0.007(4) 0.002(3)
O3 0.092(15) 0.047(10) 0.107(18) -0.018(10) 0.073(16) -0.046(12)
O4 0.066(6) 0.039(4) 0.054(5) -0.003(4) 0.013(5) -0.004(4)
O5 0.044(5) 0.026(4) 0.048(5) -0.002(3) 0.010(4) 0.008(3)
O6 0.042(5) 0.027(4) 0.034(4) 0.007(3) 0.003(4) 0.002(3)
O7 0.024(13) 0.09(2) 0.07(2) -0.029(13) 0.012(13) -0.029(16)
N1 0.026(4) 0.027(4) 0.021(4) 0.006(3) 0.001(4) -0.002(3)
N2 0.015(4) 0.030(4) 0.024(4) 0.004(3) -0.001(3) -0.001(3)
N3 0.022(4) 0.026(4) 0.020(4) -0.001(3) -0.003(3) -0.002(3)
C1 0.024(5) 0.024(5) 0.034(5) -0.002(4) 0.004(4) 0.006(4)
C2 0.037(6) 0.041(6) 0.027(5) 0.001(5) 0.011(5) 0.012(4)
C3 0.028(6) 0.050(6) 0.024(5) 0.001(5) 0.003(4) 0.004(5)
C4 0.027(5) 0.035(5) 0.024(5) -0.002(4) 0.003(4) 0.002(4)
C5 0.021(5) 0.029(5) 0.024(5) 0.002(4) 0.008(4) -0.003(4)
C6 0.020(5) 0.024(4) 0.020(4) -0.003(4) -0.005(4) -0.002(3)
C7 0.025(5) 0.025(5) 0.035(6) 0.004(4) 0.006(4) -0.006(4)
C8 0.031(5) 0.019(4) 0.030(5) -0.004(4) 0.011(4) -0.007(4)
C9 0.020(5) 0.028(5) 0.026(5) -0.001(4) 0.007(4) -0.001(4)
C10 0.012(4) 0.043(6) 0.020(5) 0.000(4) -0.000(4) -0.009(4)
C11 0.028(5) 0.029(5) 0.027(5) 0.006(4) 0.005(4) 0.004(4)
C12 0.036(6) 0.031(5) 0.037(6) 0.006(4) 0.008(5) 0.009(4)
C13 0.049(7) 0.037(6) 0.022(5) -0.003(5) 0.010(5) 0.002(4)
C14 0.039(6) 0.043(6) 0.020(5) -0.003(5) 0.007(5) -0.003(5)
C15 0.030(6) 0.031(5) 0.024(5) -0.003(4) 0.007(4) -0.002(4)
C16 0.047(7) 0.018(4) 0.031(5) 0.003(4) 0.005(5) -0.000(4)

loop_
_atom_type_symbol
_atom_type_description
_atom_type_scat_dispersion_real
_atom_type_scat_dispersion_imag
_atom_type_scat_source
C C 0.0000 0.0000
;
International Tables for Crystallography
(Vol. C, Tables 4.2.6.8 and 6.1.1.4)
;
H H 0.0000 0.0000
;
International Tables for Crystallography
(Vol. C, Table 6.1.1.4)
;
Cl Cl 0.0000 0.0000
;
International Tables for Crystallography
(Vol. C, Tables 4.2.6.8 and 6.1.1.4)
;
N N 0.0000 0.0000
;
International Tables for Crystallography
(Vol. C, Tables 4.2.6.8 and 6.1.1.4)
;
O O 0.0000 0.0000
;
International Tables for Crystallography
(Vol. C, Tables 4.2.6.8 and 6.1.1.4)
;
Pt Pt 0.0000 0.0000
;
International Tables for Crystallography
(Vol. C, Tables 4.2.6.8 and 6.1.1.4)
;

loop_
_geom_angle_atom_site_label_1
_geom_angle_atom_site_label_2
_geom_angle_atom_site_label_3
_geom_angle
_geom_angle_publ_flag
_geom_angle_site_symmetry_3
Cl1 Pt1 N1 98.0(2) yes .
Cl1 Pt1 N2 179.1(2) yes .
Cl1 Pt1 N3 99.2(2) yes .
N1 Pt1 N2 82.0(3) yes .
N1 Pt1 N3 162.9(3) yes .
N2 Pt1 N3 80.9(3) yes .
O5 O7 O6 98.7(14) yes 4_445
Pt1 N1 C1 128.1(7) yes .
Pt1 N1 C5 112.9(6) yes .
C1 N1 C5 119.0(9) yes .
Pt1 N2 C6 116.8(6) yes .
Pt1 N2 C10 118.2(7) yes .
C6 N2 C10 125.0(8) yes .
Pt1 N3 C11 113.2(7) yes .
Pt1 N3 C15 127.8(7) yes .
C11 N3 C15 119.0(9) yes .
N1 C1 C2 121.6(9) yes .
C1 C2 C3 119.6(10) yes .
C2 C3 C4 120.1(10) yes .
C3 C4 C5 117.4(9) yes .
N1 C5 C4 122.3(9) yes .
N1 C5 C6 114.1(9) yes .
C4 C5 C6 123.6(9) yes .
N2 C6 C5 114.2(8) yes .
N2 C6 C7 118.6(9) yes .
C5 C6 C7 127.2(9) yes .
C6 C7 C8 117.9(9) yes .
C7 C8 C9 121.8(9) yes .
C7 C8 C16 117.9(9) yes .
C9 C8 C16 120.2(8) yes .
C8 C9 C10 117.3(9) yes .
N2 C10 C9 119.3(9) yes .
N2 C10 C11 114.0(9) yes .
C9 C10 C11 126.7(9) yes .
N3 C11 C10 113.6(9) yes .
N3 C11 C12 120.9(9) yes .
C10 C11 C12 125.4(9) yes .
C11 C12 C13 120.1(10) yes .
C12 C13 C14 119.0(10) yes .
C13 C14 C15 119.2(10) yes .
N3 C15 C14 121.7(9) yes .
O1 C16 O2 127.2(9) yes .
O1 C16 C8 116.2(9) yes .
O2 C16 C8 116.5(10) yes .
N1 C1 H1 119.212 no .
C2 C1 H1 119.229 no .
C1 C2 H2 120.180 no .
C3 C2 H2 120.185 no .
C2 C3 H3 119.948 no .
C4 C3 H3 119.928 no .
C3 C4 H4 121.302 no .
C5 C4 H4 121.296 no .
C6 C7 H5 121.061 no .
C8 C7 H5 121.069 no .
C8 C9 H6 121.330 no .
C10 C9 H6 121.325 no .
C11 C12 H7 119.956 no .
C13 C12 H7 119.971 no .
C12 C13 H8 120.485 no .
C14 C13 H8 120.486 no .
C13 C14 H9 120.401 no .
C15 C14 H9 120.423 no .
N3 C15 H10 119.133 no .
C14 C15 H10 119.135 no .

loop_
_geom_bond_atom_site_label_1
_geom_bond_atom_site_label_2
_geom_bond_distance
_geom_bond_publ_flag
_geom_bond_site_symmetry_2
Pt1 Cl1 2.314(3) yes .
Pt1 N1 2.033(8) yes .
Pt1 N2 1.944(8) yes .
Pt1 N3 2.023(8) yes .
O1 C16 1.246(15) yes .
O2 C16 1.245(13) yes .
O3 O3 1.29(3) yes 3_665
O5 O7 1.76(3) yes .
O6 O7 1.78(3) yes 4_545
N1 C1 1.326(13) yes .
N1 C5 1.381(12) yes .
N2 C6 1.356(13) yes .
N2 C10 1.308(13) yes .
N3 C11 1.371(13) yes .
N3 C15 1.331(13) yes .
C1 C2 1.409(15) yes .
C2 C3 1.351(16) yes .
C3 C4 1.419(15) yes .
C4 C5 1.379(15) yes .
C5 C6 1.489(13) yes .
C6 C7 1.393(13) yes .
C7 C8 1.400(14) yes .
C8 C9 1.387(14) yes .
C8 C16 1.560(13) yes .
C9 C10 1.419(14) yes .
C10 C11 1.491(14) yes .
C11 C12 1.373(15) yes .
C12 C13 1.367(16) yes .
C13 C14 1.382(16) yes .
C14 C15 1.388(15) yes .
C1 H1 0.950 no .
C2 H2 0.950 no .
C3 H3 0.950 no .
C4 H4 0.950 no .
C7 H5 0.950 no .
C9 H6 0.950 no .
C12 H7 0.950 no .
C13 H8 0.950 no .
C14 H9 0.950 no .
C15 H10 0.950 no .

loop_
_geom_contact_atom_site_label_1
_geom_contact_atom_site_label_2
_geom_contact_distance
_geom_contact_publ_flag
_geom_contact_site_symmetry_2
Cl1 C1 3.408(11) no .
Cl1 C15 3.437(11) no .
O1 C7 2.809(13) no .
O2 C7 3.594(12) no .
O2 C9 2.866(12) no .
O5 O6 2.780(11) no .
O5 O7 2.52(3) no 4_545
O7 O7 3.50(4) no 4_445
O7 O7 3.50(4) no 4_545
N1 C3 2.771(14) no .
N2 C8 2.698(12) no .
N3 C13 2.763(14) no .
C1 C4 2.760(14) no .
C2 C5 2.733(15) no .
C4 C7 3.095(14) no .
C6 C9 2.783(13) no .
C7 C10 2.778(15) no .
C9 C12 3.134(15) no .
C11 C14 2.726(15) no .
C12 C15 2.722(15) no .
Pt1 Pt1 3.518(2) no 4_455
Pt1 Pt1 3.518(2) no 4_555
Pt1 N3 3.555(8) no 4_555
Cl1 N2 3.527(8) no 4_455
Cl1 C10 3.405(10) no 4_455
Cl1 C10 3.559(10) no 4_555
Cl1 C11 3.466(11) no 4_555
O1 O3 2.77(2) no 4_555
O1 O5 2.697(12) no 4_545
O1 O6 3.362(12) no 4_445
O1 O7 2.98(3) no 4_545
O1 C13 3.545(13) no 3_756
O2 O6 2.762(10) no 4_445
O2 O7 3.43(3) no 4_545
O2 C13 3.332(15) no 3_656
O2 C14 3.429(14) no 2_646
O2 C15 3.210(13) no 2_646
O3 O1 2.77(2) no 4_455
O3 O4 2.68(2) no .
O3 O4 2.82(2) no 3_665
O3 O5 3.48(2) no 1_565
O3 C2 3.28(2) no .
O3 C7 3.52(3) no 4_455
O4 O3 2.68(2) no .
O4 O3 2.82(2) no 3_665
O4 O4 2.811(13) no 3_765
O4 O6 2.836(11) no 1_565
O4 C2 3.549(15) no 3_765
O4 C4 3.595(13) no 2_655
O4 C7 3.489(14) no 2_655
O5 O1 2.697(12) no 4_445
O5 O3 3.48(2) no 1_545
O5 C3 3.395(14) no 2_645
O5 C3 3.212(12) no 3_655
O5 C4 3.495(14) no 2_645
O5 C14 3.550(13) no 2_646
O6 O1 3.362(12) no 4_545
O6 O2 2.762(10) no 4_545
O6 O4 2.836(11) no 1_545
O6 O7 2.99(3) no 1_655
O6 C13 3.572(14) no 2_646
O6 C14 3.463(14) no 2_646
O6 C16 3.253(12) no 4_545
O7 O1 2.98(3) no 4_445
O7 O2 3.43(3) no 4_445
O7 O6 2.99(3) no 1_455
O7 C3 3.04(3) no 3_655
O7 C14 3.30(3) no 3_656
O7 C16 3.55(3) no 4_445
N1 N2 3.545(11) no 4_555
N1 C4 3.554(12) no 4_455
N1 C5 3.333(13) no 4_455
N2 Cl1 3.527(8) no 4_555
N2 N1 3.545(11) no 4_455
N3 Pt1 3.555(8) no 4_455
N3 C15 3.476(13) no 4_555
C1 C4 3.597(14) no 4_455
C1 C6 3.414(13) no 4_555
C2 O3 3.28(2) no .
C2 O4 3.549(15) no 3_765
C3 O5 3.395(14) no 2_655
C3 O5 3.212(12) no 3_655
C3 O7 3.04(3) no 3_655
C3 C4 3.403(15) no 4_555
C3 C5 3.583(14) no 4_555
C4 O4 3.595(13) no 2_645
C4 O5 3.495(14) no 2_655
C4 N1 3.554(12) no 4_555
C4 C1 3.597(14) no 4_555
C4 C3 3.403(15) no 4_455
C4 C5 3.538(14) no 4_555
C5 N1 3.333(13) no 4_555
C5 C3 3.583(14) no 4_455
C5 C4 3.538(14) no 4_455
C6 C1 3.414(13) no 4_455
C7 O3 3.52(3) no 4_555
C7 O4 3.489(14) no 2_645
C10 Cl1 3.559(10) no 4_455
C10 Cl1 3.405(10) no 4_555
C11 Cl1 3.466(11) no 4_455
C13 O1 3.545(13) no 3_756
C13 O2 3.332(15) no 3_656
C13 O6 3.572(14) no 2_656
C13 C16 3.585(15) no 3_756
C14 O2 3.429(14) no 2_656
C14 O5 3.550(13) no 2_656
C14 O6 3.463(14) no 2_656
C14 O7 3.30(3) no 3_656
C14 C15 3.448(15) no 4_455
C15 O2 3.210(13) no 2_656
C15 N3 3.476(13) no 4_455
C15 C14 3.448(15) no 4_555
C15 C15 3.463(16) no 4_455
C15 C15 3.463(16) no 4_555
C16 O6 3.253(12) no 4_445
C16 O7 3.55(3) no 4_545
C16 C13 3.585(15) no 3_756
Pt1 H1 3.1393 no .
Pt1 H10 3.1302 no .
Cl1 H1 2.8291 no .
Cl1 H10 2.8606 no .
O1 H5 2.5316 no .
O2 H6 2.6283 no .
N1 H2 3.2346 no .
N1 H4 3.2762 no .
N2 H5 3.2296 no .
N2 H6 3.2135 no .
N3 H7 3.2422 no .
N3 H9 3.2256 no .
C1 H3 3.2487 no .
C2 H4 3.2612 no .
C3 H1 3.2357 no .
C4 H2 3.2642 no .
C4 H5 2.8705 no .
C5 H1 3.1934 no .
C5 H3 3.2535 no .
C5 H5 2.8084 no .
C6 H4 2.7312 no .
C7 H4 2.8393 no .
C7 H6 3.2961 no .
C9 H5 3.2926 no .
C9 H7 2.8657 no .
C10 H7 2.7401 no .
C11 H6 2.8300 no .
C11 H8 3.2348 no .
C11 H10 3.1870 no .
C12 H6 2.9205 no .
C12 H9 3.2314 no .
C13 H10 3.2433 no .
C14 H7 3.2310 no .
C15 H8 3.2527 no .
C16 H5 2.6813 no .
C16 H6 2.7204 no .
H1 H2 2.3506 no .
H2 H3 2.3033 no .
H3 H4 2.3869 no .
H4 H5 2.3417 no .
H6 H7 2.3842 no .
H7 H8 2.3238 no .
H8 H9 2.3450 no .
H9 H10 2.3318 no .
Cl1 H6 3.0663 no 2_656
Cl1 H7 2.7628 no 2_656
O1 H8 3.0923 no 3_756
O2 H8 2.9887 no 3_656
O2 H9 2.9364 no 2_646
O2 H10 2.4631 no 2_646
O3 H2 2.6044 no .
O3 H2 3.1821 no 3_665
O3 H4 3.4541 no 4_455
O3 H5 2.6818 no 4_455
O4 H2 2.9307 no .
O4 H2 2.9807 no 3_765
O4 H3 3.4440 no 3_765
O4 H4 2.7605 no 2_655
O4 H5 2.6517 no 2_655
O5 H3 2.7279 no 2_645
O5 H3 2.7782 no 3_655
O5 H4 2.9512 no 2_645
O5 H8 3.3353 no 2_646
O5 H9 2.9271 no 2_646
O6 H3 3.3702 no 2_645
O6 H3 2.8646 no 3_755
O6 H4 3.4072 no 2_645
O6 H8 3.0377 no 2_646
O6 H9 2.8148 no 2_646
O6 H9 3.2536 no 3_756
O7 H3 3.4586 no 2_645
O7 H3 2.2622 no 3_655
O7 H4 3.5390 no 3_655
O7 H9 3.2860 no 2_646
O7 H9 2.3716 no 3_656
N3 H10 3.4872 no 4_555
C1 H4 3.4896 no 4_455
C2 H4 3.3081 no 4_455
C3 H4 3.4906 no 4_455
C3 H4 3.5351 no 4_555
C4 H3 3.4706 no 4_455
C6 H1 3.5828 no 4_455
C6 H1 3.5635 no 4_555
C7 H1 3.3908 no 4_555
C9 H7 3.5510 no 3_756
C13 H10 3.4979 no 4_455
C14 H9 3.5426 no 4_555
C14 H10 3.3050 no 4_455
C15 H9 3.5580 no 4_555
C15 H10 3.5479 no 4_455
C16 H8 3.3860 no 3_756
C16 H10 3.5536 no 2_646
H1 C6 3.5635 no 4_455
H1 C6 3.5828 no 4_555
H1 C7 3.3908 no 4_455
H1 H5 3.3679 no 4_455
H2 O3 2.6044 no .
H2 O3 3.1821 no 3_665
H2 O4 2.9307 no .
H2 O4 2.9807 no 3_765
H2 H4 3.5721 no 4_455
H2 H5 3.5313 no 4_555
H3 O4 3.4440 no 3_765
H3 O5 2.7279 no 2_655
H3 O5 2.7782 no 3_655
H3 O6 3.3702 no 2_655
H3 O6 2.8646 no 3_755
H3 O7 3.4586 no 2_655
H3 O7 2.2622 no 3_655
H3 C4 3.4706 no 4_555
H3 H4 3.4556 no 4_555
H4 O3 3.4541 no 4_555
H4 O4 2.7605 no 2_645
H4 O5 2.9512 no 2_655
H4 O6 3.4072 no 2_655
H4 O7 3.5390 no 3_655
H4 C1 3.4896 no 4_555
H4 C2 3.3081 no 4_555
H4 C3 3.5351 no 4_455
H4 C3 3.4906 no 4_555
H4 H2 3.5721 no 4_555
H4 H3 3.4556 no 4_455
H5 O3 2.6818 no 4_555
H5 O4 2.6517 no 2_645
H5 H1 3.3679 no 4_555
H5 H2 3.5313 no 4_455
H6 Cl1 3.0663 no 2_646
H6 H7 3.4009 no 3_756
H6 H10 3.4986 no 2_646
H7 Cl1 2.7628 no 2_646
H7 C9 3.5510 no 3_756
H7 H6 3.4009 no 3_756
H8 O1 3.0923 no 3_756
H8 O2 2.9887 no 3_656
H8 O5 3.3353 no 2_656
H8 O6 3.0377 no 2_656
H8 C16 3.3860 no 3_756
H9 O2 2.9364 no 2_656
H9 O5 2.9271 no 2_656
H9 O6 2.8148 no 2_656
H9 O6 3.2536 no 3_756
H9 O7 3.2860 no 2_656
H9 O7 2.3716 no 3_656
H9 C14 3.5426 no 4_455
H9 C15 3.5580 no 4_455
H9 H9 3.5315 no 4_455
H9 H9 3.5315 no 4_555
H9 H10 3.5227 no 4_455
H10 O2 2.4631 no 2_656
H10 N3 3.4872 no 4_455
H10 C13 3.4979 no 4_555
H10 C14 3.3050 no 4_555
H10 C15 3.5479 no 4_555
H10 C16 3.5536 no 2_656
H10 H6 3.4986 no 2_656
H10 H9 3.5227 no 4_555

loop_
_geom_torsion_atom_site_label_1
_geom_torsion_atom_site_label_2
_geom_torsion_atom_site_label_3
_geom_torsion_atom_site_label_4
_geom_torsion
_geom_torsion_publ_flag
Cl1 Pt1 N1 C1 0.3(7) no
Cl1 Pt1 N1 C5 178.7(4) no
Cl1 Pt1 N3 C11 178.8(4) no
Cl1 Pt1 N3 C15 -1.4(7) no
N1 Pt1 N2 C6 1.7(5) no
N1 Pt1 N2 C10 -178.6(6) no
N2 Pt1 N1 C1 179.3(7) no
N2 Pt1 N1 C5 -2.2(5) no
N2 Pt1 N3 C11 -0.2(5) no
N2 Pt1 N3 C15 179.6(7) no
N3 Pt1 N2 C6 -177.9(6) no
N3 Pt1 N2 C10 1.9(5) no
Pt1 N1 C1 C2 179.2(5) no
Pt1 N1 C5 C4 -178.2(6) no
Pt1 N1 C5 C6 2.3(9) no
C1 N1 C5 C4 0.5(13) no
C1 N1 C5 C6 -179.1(7) no
C5 N1 C1 C2 0.8(13) no
Pt1 N2 C6 C5 -0.9(9) no
Pt1 N2 C6 C7 179.9(5) no
Pt1 N2 C10 C9 178.5(5) no
Pt1 N2 C10 C11 -3.0(10) no
C6 N2 C10 C9 -1.8(13) no
C6 N2 C10 C11 176.7(7) no
C10 N2 C6 C5 179.4(7) no
C10 N2 C6 C7 0.2(13) no
Pt1 N3 C11 C10 -1.2(10) no
Pt1 N3 C11 C12 -178.8(6) no
Pt1 N3 C15 C14 177.4(6) no
C11 N3 C15 C14 -2.8(14) no
C15 N3 C11 C10 179.0(8) no
C15 N3 C11 C12 1.3(14) no
N1 C1 C2 C3 -1.8(15) no
C1 C2 C3 C4 1.5(15) no
C2 C3 C4 C5 -0.3(15) no
C3 C4 C5 N1 -0.7(14) no
C3 C4 C5 C6 178.8(8) no
N1 C5 C6 N2 -1.0(11) no
N1 C5 C6 C7 178.1(8) no
C4 C5 C6 N2 179.5(8) no
C4 C5 C6 C7 -1.5(15) no
N2 C6 C7 C8 1.3(13) no
C5 C6 C7 C8 -177.7(8) no
C6 C7 C8 C9 -1.3(14) no
C6 C7 C8 C16 178.5(7) no
C7 C8 C9 C10 -0.1(13) no
C7 C8 C16 O1 23.3(13) no
C7 C8 C16 O2 -153.2(9) no
C9 C8 C16 O1 -156.8(8) no
C9 C8 C16 O2 26.7(13) no
C16 C8 C9 C10 -180.0(7) no
C8 C9 C10 N2 1.6(12) no
C8 C9 C10 C11 -176.6(8) no
N2 C10 C11 N3 2.6(11) no
N2 C10 C11 C12 -179.8(8) no
C9 C10 C11 N3 -179.0(8) no
C9 C10 C11 C12 -1.4(15) no
N3 C11 C12 C13 0.8(15) no
C10 C11 C12 C13 -176.6(8) no
C11 C12 C13 C14 -1.4(16) no
C12 C13 C14 C15 0.1(16) no
C13 C14 C15 N3 2.1(16) no
